data_4118750
loop_
_publ_author_name
'Shin Takemoto'
'Yusuke Yamazaki'
'Takahiro Yamano'
'Daichi Mashima'
'Hiroyuki Matsuzaka'

_publ_section_title
;
 Synthesis and N-H Reductive Elimination Study of Dinuclear Ruthenium
 Imido Dihydride Complexes
;
_journal_name_full 'Journal of the American Chemical Society'
_journal_page_first 17027
_journal_page_last 17035
_journal_paper_doi 10.1021/ja3005682
_journal_volume 134
_journal_year 2012
_chemical_formula_sum 'C36 H45 N Ru2'
_chemical_formula_weight 693.87
_chemical_name_systematic
; 
 ? 
;
_space_group_IT_number 2
_symmetry_cell_setting triclinic
_symmetry_space_group_name_Hall '-P 1'
_symmetry_space_group_name_H-M 'P -1'
_atom_sites_solution_hydrogens geom
_atom_sites_solution_primary direct
_atom_sites_solution_secondary difmap
_audit_creation_method SHELXL-97
_cell_angle_alpha 105.741(12)
_cell_angle_beta 94.616(12)
_cell_angle_gamma 90.083(15)
_cell_formula_units_Z 4
_cell_length_a 12.088(4)
_cell_length_b 15.545(6)
_cell_length_c 17.205(5)
_cell_measurement_temperature 293(2)
_cell_volume 3100.7(18)
_computing_cell_refinement 'rigaku process auto'
_computing_data_collection 'rigaku process auto'
_computing_data_reduction 'rigaku process auto'
_computing_structure_refinement 'SHELXL-97 (Sheldrick, 1997)'
_computing_structure_solution 'SHELXS-97 (Sheldrick, 1990)'
_diffrn_ambient_temperature 293(2)
_diffrn_measured_fraction_theta_full 0.983
_diffrn_measured_fraction_theta_max 0.983
_diffrn_measurement_device_type 'rigaku r-axis rapid'
_diffrn_radiation_monochromator graphite
_diffrn_radiation_source 'fine-focus sealed tube'
_diffrn_radiation_type MoK\a
_diffrn_radiation_wavelength 0.71075
_diffrn_reflns_av_R_equivalents 0.0441
_diffrn_reflns_av_sigmaI/netI 0.0621
_diffrn_reflns_limit_h_max 15
_diffrn_reflns_limit_h_min -15
_diffrn_reflns_limit_k_max 20
_diffrn_reflns_limit_k_min -20
_diffrn_reflns_limit_l_max 22
_diffrn_reflns_limit_l_min -22
_diffrn_reflns_number 29938
_diffrn_reflns_theta_full 27.48
_diffrn_reflns_theta_max 27.48
_diffrn_reflns_theta_min 3.09
_exptl_absorpt_coefficient_mu 0.999
_exptl_absorpt_correction_T_max 0.9803
_exptl_absorpt_correction_T_min 0.6908
_exptl_absorpt_correction_type empirical
_exptl_absorpt_process_details abscor
_exptl_crystal_colour 'dark red'
_exptl_crystal_density_diffrn 1.486
_exptl_crystal_description plate
_exptl_crystal_F_000 1424
_exptl_crystal_size_max 0.40
_exptl_crystal_size_mid 0.20
_exptl_crystal_size_min 0.02
_refine_diff_density_max 0.930
_refine_diff_density_min -0.858
_refine_diff_density_rms 0.118
_refine_ls_extinction_method none
_refine_ls_goodness_of_fit_ref 1.061
_refine_ls_hydrogen_treatment constr
_refine_ls_matrix_type full
_refine_ls_number_parameters 703
_refine_ls_number_reflns 13974
_refine_ls_number_restraints 0
_refine_ls_restrained_S_all 1.061
_refine_ls_R_factor_all 0.0732
_refine_ls_R_factor_gt 0.0430
_refine_ls_shift/su_max 0.008
_refine_ls_shift/su_mean 0.000
_refine_ls_structure_factor_coef Fsqd
_refine_ls_weighting_details 'calc w=1/[\s^2^(Fo^2^)+(0.0529P)^2^+0.9309P] where P=(Fo^2^+2Fc^2^)/3'
_refine_ls_weighting_scheme calc
_refine_ls_wR_factor_gt 0.0975
_refine_ls_wR_factor_ref 0.1137
_reflns_number_gt 10046
_reflns_number_total 13974
_reflns_threshold_expression >2sigma(I)
_cod_data_source_file ja3005682_si_001_2.cif
_cod_data_source_block 5a
_cod_original_cell_volume 3100.9(18)
_cod_database_code 4118750

loop_
_symmetry_equiv_pos_as_xyz
'x, y, z'
'-x, -y, -z'

loop_
_atom_site_label
_atom_site_type_symbol
_atom_site_fract_x
_atom_site_fract_y
_atom_site_fract_z
_atom_site_U_iso_or_equiv
_atom_site_adp_type
_atom_site_occupancy
_atom_site_symmetry_multiplicity
_atom_site_calc_flag
_atom_site_refinement_flags
Ru1 Ru 0.14271(3) 1.09492(2) 0.26099(2) 0.02880(9) Uani 1 1 d .
Ru2 Ru 0.29698(3) 0.99031(2) 0.161157(19) 0.02848(9) Uani 1 1 d .
Ru3 Ru 0.79330(3) 0.59941(2) 0.16368(2) 0.03071(9) Uani 1 1 d .
Ru4 Ru 0.64143(3) 0.55467(2) 0.26584(2) 0.03052(9) Uani 1 1 d .
N1 N 0.2987(3) 1.0437(2) 0.2891(2) 0.0293(7) Uani 1 1 d .
H1 H 0.2867 0.9979 0.3112 0.035 Uiso 1 1 calc R
N2 N 0.8021(3) 0.6169(2) 0.2909(2) 0.0301(7) Uani 1 1 d .
H2 H 0.7957 0.6759 0.3165 0.036 Uiso 1 1 calc R
C1 C 0.0698(4) 0.9714(3) 0.2787(3) 0.0348(10) Uani 1 1 d .
H1A H 0.0287 1.0132 0.3135 0.042 Uiso 1 1 calc R
C2 C 0.0625(3) 0.9665(3) 0.1948(3) 0.0342(10) Uani 1 1 d .
H2A H 0.0075 0.9968 0.1727 0.041 Uiso 1 1 calc R
C3 C 0.1414(4) 0.9138(3) 0.1442(3) 0.0352(10) Uani 1 1 d .
H3 H 0.1383 0.9105 0.0893 0.042 Uiso 1 1 calc R
C4 C 0.2236(4) 0.8669(3) 0.1789(3) 0.0347(10) Uani 1 1 d .
H4 H 0.2815 0.8409 0.1490 0.042 Uiso 1 1 calc R
C5 C 0.2858(4) 0.8025(4) 0.2916(3) 0.0493(12) Uani 1 1 d .
H5 H 0.3367 0.7684 0.2593 0.059 Uiso 1 1 calc R
C6 C 0.2791(5) 0.7956(4) 0.3695(3) 0.0573(14) Uani 1 1 d .
H6 H 0.3256 0.7573 0.3892 0.069 Uiso 1 1 calc R
C7 C 0.2035(5) 0.8452(4) 0.4179(3) 0.0574(14) Uani 1 1 d .
H7 H 0.1991 0.8407 0.4704 0.069 Uiso 1 1 calc R
C8 C 0.1347(4) 0.9016(3) 0.3884(3) 0.0447(11) Uani 1 1 d .
H8 H 0.0827 0.9338 0.4210 0.054 Uiso 1 1 calc R
C9 C 0.1411(3) 0.9116(3) 0.3103(3) 0.0338(9) Uani 1 1 d .
C10 C 0.2178(4) 0.8596(3) 0.2609(3) 0.0359(10) Uani 1 1 d .
C11 C 0.3928(3) 1.0941(3) 0.3320(2) 0.0325(9) Uani 1 1 d .
C12 C 0.4188(4) 1.1773(3) 0.3218(3) 0.0424(11) Uani 1 1 d .
H12 H 0.3741 1.2005 0.2862 0.051 Uiso 1 1 calc R
C13 C 0.5118(4) 1.2261(4) 0.3648(3) 0.0544(14) Uani 1 1 d .
H13 H 0.5282 1.2821 0.3585 0.065 Uiso 1 1 calc R
C14 C 0.5789(5) 1.1917(4) 0.4164(3) 0.0640(17) Uani 1 1 d .
H14 H 0.6418 1.2237 0.4440 0.077 Uiso 1 1 calc R
C15 C 0.5533(5) 1.1098(5) 0.4273(4) 0.0660(17) Uani 1 1 d .
H15 H 0.5985 1.0868 0.4629 0.079 Uiso 1 1 calc R
C16 C 0.4614(4) 1.0621(4) 0.3860(3) 0.0491(12) Uani 1 1 d .
H16 H 0.4446 1.0070 0.3942 0.059 Uiso 1 1 calc R
C17 C -0.0179(4) 1.1584(3) 0.2734(3) 0.0447(12) Uani 1 1 d .
C18 C 0.0428(4) 1.1926(3) 0.2209(3) 0.0445(12) Uani 1 1 d .
C19 C 0.1384(4) 1.2406(3) 0.2682(3) 0.0410(11) Uani 1 1 d .
C20 C 0.1361(4) 1.2335(3) 0.3488(3) 0.0402(11) Uani 1 1 d .
C21 C 0.0411(4) 1.1816(3) 0.3523(3) 0.0452(12) Uani 1 1 d .
C22 C 0.0021(6) 1.1639(4) 0.4272(4) 0.0710(18) Uani 1 1 d .
H22A H 0.0646 1.1656 0.4658 0.106 Uiso 1 1 calc R
H22B H -0.0338 1.1060 0.4135 0.106 Uiso 1 1 calc R
H22C H -0.0494 1.2087 0.4503 0.106 Uiso 1 1 calc R
C23 C -0.1326(4) 1.1153(4) 0.2541(4) 0.0643(17) Uani 1 1 d .
H23A H -0.1870 1.1598 0.2715 0.096 Uiso 1 1 calc R
H23B H -0.1383 1.0698 0.2818 0.096 Uiso 1 1 calc R
H23C H -0.1453 1.0891 0.1967 0.096 Uiso 1 1 calc R
C24 C 0.0069(5) 1.1876(4) 0.1345(4) 0.0672(17) Uani 1 1 d .
H24A H -0.0141 1.1271 0.1058 0.101 Uiso 1 1 calc R
H24B H 0.0671 1.2072 0.1098 0.101 Uiso 1 1 calc R
H24C H -0.0554 1.2255 0.1325 0.101 Uiso 1 1 calc R
C25 C 0.2124(5) 1.3016(3) 0.2392(4) 0.0589(15) Uani 1 1 d .
H25A H 0.1720 1.3533 0.2344 0.088 Uiso 1 1 calc R
H25B H 0.2361 1.2704 0.1873 0.088 Uiso 1 1 calc R
H25C H 0.2761 1.3199 0.2773 0.088 Uiso 1 1 calc R
C26 C 0.2129(5) 1.2793(4) 0.4210(3) 0.0597(15) Uani 1 1 d .
H26A H 0.1738 1.3251 0.4569 0.090 Uiso 1 1 calc R
H26B H 0.2748 1.3057 0.4035 0.090 Uiso 1 1 calc R
H26C H 0.2391 1.2365 0.4488 0.090 Uiso 1 1 calc R
C27 C 0.3253(4) 1.0091(3) 0.0436(3) 0.0443(11) Uani 1 1 d .
C28 C 0.3441(4) 0.9187(3) 0.0411(3) 0.0394(10) Uani 1 1 d .
C29 C 0.4353(4) 0.9148(3) 0.0986(3) 0.0420(11) Uani 1 1 d .
C30 C 0.4747(4) 1.0045(4) 0.1343(3) 0.0509(14) Uani 1 1 d .
C31 C 0.4085(4) 1.0621(3) 0.1020(3) 0.0481(13) Uani 1 1 d .
C32 C 0.2427(6) 1.0435(5) -0.0096(3) 0.0726(19) Uani 1 1 d .
H32A H 0.2777 1.0517 -0.0553 0.109 Uiso 1 1 calc R
H32B H 0.2156 1.0997 0.0206 0.109 Uiso 1 1 calc R
H32C H 0.1819 1.0013 -0.0282 0.109 Uiso 1 1 calc R
C33 C 0.2856(5) 0.8393(4) -0.0180(3) 0.0648(17) Uani 1 1 d .
H33A H 0.2304 0.8595 -0.0519 0.097 Uiso 1 1 calc R
H33B H 0.2505 0.8037 0.0112 0.097 Uiso 1 1 calc R
H33C H 0.3385 0.8040 -0.0509 0.097 Uiso 1 1 calc R
C34 C 0.4906(5) 0.8333(5) 0.1103(4) 0.0728(18) Uani 1 1 d .
H34A H 0.5511 0.8195 0.0764 0.109 Uiso 1 1 calc R
H34B H 0.4380 0.7840 0.0959 0.109 Uiso 1 1 calc R
H34C H 0.5182 0.8436 0.1660 0.109 Uiso 1 1 calc R
C35 C 0.5769(4) 1.0299(5) 0.1927(4) 0.086(2) Uani 1 1 d .
H35A H 0.6405 1.0311 0.1630 0.129 Uiso 1 1 calc R
H35B H 0.5872 0.9869 0.2233 0.129 Uiso 1 1 calc R
H35C H 0.5680 1.0880 0.2289 0.129 Uiso 1 1 calc R
C36 C 0.4299(6) 1.1604(4) 0.1141(4) 0.082(2) Uani 1 1 d .
H36A H 0.4746 1.1843 0.1641 0.123 Uiso 1 1 calc R
H36B H 0.3605 1.1905 0.1159 0.123 Uiso 1 1 calc R
H36C H 0.4682 1.1690 0.0699 0.123 Uiso 1 1 calc R
C37 C 0.7280(4) 0.7365(3) 0.1896(3) 0.0409(11) Uani 1 1 d .
H37 H 0.7851 0.7444 0.1588 0.049 Uiso 1 1 calc R
C38 C 0.6420(4) 0.6720(3) 0.1544(3) 0.0415(11) Uani 1 1 d .
H38 H 0.6356 0.6448 0.0989 0.050 Uiso 1 1 calc R
C39 C 0.5644(4) 0.6494(3) 0.2059(3) 0.0421(11) Uani 1 1 d .
H39 H 0.5075 0.6075 0.1838 0.051 Uiso 1 1 calc R
C40 C 0.5758(4) 0.6918(3) 0.2907(3) 0.0399(11) Uani 1 1 d .
H40 H 0.5345 0.6704 0.3251 0.048 Uiso 1 1 calc R
C41 C 0.6497(5) 0.8213(4) 0.4032(3) 0.0543(13) Uani 1 1 d .
H41 H 0.5992 0.8080 0.4365 0.065 Uiso 1 1 calc R
C42 C 0.7218(5) 0.8937(4) 0.4331(4) 0.0631(16) Uani 1 1 d .
H42 H 0.7199 0.9284 0.4863 0.076 Uiso 1 1 calc R
C43 C 0.7961(5) 0.9146(4) 0.3847(4) 0.0684(18) Uani 1 1 d .
H43 H 0.8446 0.9635 0.4051 0.082 Uiso 1 1 calc R
C44 C 0.7992(5) 0.8639(4) 0.3064(4) 0.0550(14) Uani 1 1 d .
H44 H 0.8503 0.8790 0.2744 0.066 Uiso 1 1 calc R
C45 C 0.7278(4) 0.7904(3) 0.2734(3) 0.0412(11) Uani 1 1 d .
C46 C 0.6512(4) 0.7679(3) 0.3239(3) 0.0420(11) Uani 1 1 d .
C47 C 0.8932(3) 0.5828(3) 0.3281(2) 0.0341(9) Uani 1 1 d .
C48 C 0.9138(4) 0.4929(3) 0.3099(3) 0.0405(11) Uani 1 1 d .
H48 H 0.8658 0.4533 0.2717 0.049 Uiso 1 1 calc R
C49 C 1.0026(4) 0.4596(4) 0.3461(3) 0.0545(13) Uani 1 1 d .
H49 H 1.0131 0.3983 0.3336 0.065 Uiso 1 1 calc R
C50 C 1.0759(6) 0.5172(6) 0.4008(4) 0.089(2) Uani 1 1 d .
H50 H 1.1361 0.4950 0.4259 0.107 Uiso 1 1 calc R
C51 C 1.0604(6) 0.6070(6) 0.4182(4) 0.103(3) Uani 1 1 d .
H51 H 1.1115 0.6461 0.4540 0.124 Uiso 1 1 calc R
C52 C 0.9688(5) 0.6409(4) 0.3831(3) 0.0676(18) Uani 1 1 d .
H52 H 0.9580 0.7022 0.3962 0.081 Uiso 1 1 calc R
C53 C 0.8123(4) 0.5162(4) 0.0429(3) 0.0476(12) Uani 1 1 d .
C54 C 0.8361(4) 0.6056(3) 0.0434(3) 0.0419(11) Uani 1 1 d .
C55 C 0.9312(4) 0.6359(3) 0.1001(3) 0.0427(11) Uani 1 1 d .
C56 C 0.9688(4) 0.5641(4) 0.1299(3) 0.0479(12) Uani 1 1 d .
C57 C 0.8963(5) 0.4904(4) 0.0958(3) 0.0489(12) Uani 1 1 d .
C58 C 0.7249(6) 0.4540(4) -0.0116(3) 0.076(2) Uani 1 1 d .
H58A H 0.6750 0.4877 -0.0376 0.114 Uiso 1 1 calc R
H58B H 0.6841 0.4248 0.0200 0.114 Uiso 1 1 calc R
H58C H 0.7599 0.4100 -0.0520 0.114 Uiso 1 1 calc R
C59 C 0.7788(5) 0.6553(5) -0.0098(3) 0.0672(17) Uani 1 1 d .
H59A H 0.8181 0.6488 -0.0573 0.101 Uiso 1 1 calc R
H59B H 0.7768 0.7175 0.0190 0.101 Uiso 1 1 calc R
H59C H 0.7043 0.6319 -0.0254 0.101 Uiso 1 1 calc R
C60 C 0.9900(5) 0.7256(4) 0.1166(4) 0.0727(19) Uani 1 1 d .
H60A H 1.0051 0.7504 0.1740 0.109 Uiso 1 1 calc R
H60B H 0.9437 0.7652 0.0950 0.109 Uiso 1 1 calc R
H60C H 1.0586 0.7182 0.0913 0.109 Uiso 1 1 calc R
C61 C 1.0728(4) 0.5660(5) 0.1842(4) 0.0732(19) Uani 1 1 d .
H61A H 1.0662 0.5223 0.2138 0.110 Uiso 1 1 calc R
H61B H 1.0837 0.6243 0.2215 0.110 Uiso 1 1 calc R
H61C H 1.1350 0.5525 0.1520 0.110 Uiso 1 1 calc R
C62 C 0.9144(7) 0.3961(4) 0.1019(4) 0.080(2) Uani 1 1 d .
H62A H 0.9550 0.3639 0.0578 0.120 Uiso 1 1 calc R
H62B H 0.8439 0.3665 0.0994 0.120 Uiso 1 1 calc R
H62C H 0.9558 0.3979 0.1524 0.120 Uiso 1 1 calc R
C63 C 0.4791(4) 0.5027(4) 0.2820(4) 0.0531(14) Uani 1 1 d .
C64 C 0.5350(4) 0.4361(3) 0.2263(3) 0.0435(12) Uani 1 1 d .
C65 C 0.6324(4) 0.4121(3) 0.2707(3) 0.0413(11) Uani 1 1 d .
C66 C 0.6346(4) 0.4668(3) 0.3519(3) 0.0423(11) Uani 1 1 d .
C67 C 0.5429(4) 0.5244(3) 0.3598(3) 0.0479(12) Uani 1 1 d .
C68 C 0.3663(4) 0.5366(5) 0.2641(5) 0.080(2) Uani 1 1 d .
H68A H 0.3453 0.5164 0.2070 0.120 Uiso 1 1 calc R
H68B H 0.3682 0.6008 0.2811 0.120 Uiso 1 1 calc R
H68C H 0.3131 0.5144 0.2929 0.120 Uiso 1 1 calc R
C69 C 0.4949(5) 0.3908(4) 0.1402(4) 0.0710(19) Uani 1 1 d .
H69A H 0.4312 0.3534 0.1391 0.107 Uiso 1 1 calc R
H69B H 0.5528 0.3548 0.1139 0.107 Uiso 1 1 calc R
H69C H 0.4751 0.4350 0.1123 0.107 Uiso 1 1 calc R
C70 C 0.7004(5) 0.3316(3) 0.2395(4) 0.0547(14) Uani 1 1 d .
H70A H 0.7689 0.3366 0.2730 0.082 Uiso 1 1 calc R
H70B H 0.7161 0.3277 0.1849 0.082 Uiso 1 1 calc R
H70C H 0.6600 0.2788 0.2406 0.082 Uiso 1 1 calc R
C71 C 0.7167(5) 0.4616(4) 0.4209(3) 0.0620(16) Uani 1 1 d .
H71A H 0.7011 0.4088 0.4373 0.093 Uiso 1 1 calc R
H71B H 0.7108 0.5135 0.4657 0.093 Uiso 1 1 calc R
H71C H 0.7905 0.4592 0.4037 0.093 Uiso 1 1 calc R
C72 C 0.5088(6) 0.5866(4) 0.4361(4) 0.077(2) Uani 1 1 d .
H72A H 0.4683 0.5537 0.4649 0.116 Uiso 1 1 calc R
H72B H 0.4624 0.6317 0.4230 0.116 Uiso 1 1 calc R
H72C H 0.5736 0.6145 0.4693 0.116 Uiso 1 1 calc R

loop_
_atom_site_aniso_label
_atom_site_aniso_U_11
_atom_site_aniso_U_22
_atom_site_aniso_U_33
_atom_site_aniso_U_23
_atom_site_aniso_U_13
_atom_site_aniso_U_12
Ru1 0.02487(16) 0.02476(18) 0.03611(18) 0.00716(14) 0.00247(14) 0.00092(13)
Ru2 0.02746(17) 0.02561(18) 0.03081(17) 0.00497(14) 0.00268(13) 0.00004(13)
Ru3 0.02960(18) 0.02850(19) 0.03511(18) 0.01125(14) 0.00006(14) 0.00024(14)
Ru4 0.02497(17) 0.02494(18) 0.04260(19) 0.01131(15) 0.00110(14) 0.00061(13)
N1 0.0256(17) 0.0278(18) 0.0343(18) 0.0081(15) 0.0020(14) -0.0009(14)
N2 0.0258(17) 0.0290(19) 0.0351(18) 0.0079(15) 0.0037(14) 0.0023(14)
C1 0.034(2) 0.025(2) 0.044(2) 0.0070(19) 0.0089(19) -0.0039(18)
C2 0.026(2) 0.028(2) 0.049(3) 0.013(2) -0.0026(19) -0.0041(17)
C3 0.037(2) 0.028(2) 0.039(2) 0.0071(19) -0.0021(19) -0.0092(18)
C4 0.034(2) 0.027(2) 0.044(2) 0.0094(19) 0.0071(19) -0.0012(18)
C5 0.050(3) 0.043(3) 0.057(3) 0.016(2) 0.010(2) 0.010(2)
C6 0.056(3) 0.055(3) 0.069(4) 0.033(3) 0.002(3) 0.014(3)
C7 0.058(3) 0.069(4) 0.057(3) 0.036(3) 0.008(3) 0.006(3)
C8 0.038(3) 0.048(3) 0.051(3) 0.017(2) 0.012(2) 0.001(2)
C9 0.031(2) 0.032(2) 0.041(2) 0.0137(19) 0.0032(18) -0.0061(18)
C10 0.033(2) 0.028(2) 0.047(2) 0.0112(19) 0.006(2) -0.0018(18)
C11 0.028(2) 0.033(2) 0.033(2) 0.0034(18) 0.0033(17) -0.0017(17)
C12 0.037(2) 0.037(3) 0.049(3) 0.005(2) 0.007(2) -0.002(2)
C13 0.051(3) 0.045(3) 0.060(3) 0.001(3) 0.011(3) -0.015(3)
C14 0.042(3) 0.075(4) 0.059(3) -0.004(3) -0.013(3) -0.015(3)
C15 0.045(3) 0.079(5) 0.069(4) 0.020(3) -0.023(3) -0.007(3)
C16 0.048(3) 0.046(3) 0.052(3) 0.013(2) -0.006(2) -0.003(2)
C17 0.027(2) 0.035(3) 0.069(3) 0.008(2) 0.003(2) 0.0081(19)
C18 0.042(3) 0.029(2) 0.063(3) 0.015(2) 0.002(2) 0.011(2)
C19 0.040(3) 0.026(2) 0.058(3) 0.011(2) 0.011(2) 0.0066(19)
C20 0.038(2) 0.026(2) 0.048(3) -0.003(2) 0.006(2) 0.0024(19)
C21 0.046(3) 0.034(3) 0.056(3) 0.008(2) 0.021(2) 0.010(2)
C22 0.087(5) 0.058(4) 0.067(4) 0.005(3) 0.045(3) -0.006(3)
C23 0.028(2) 0.056(4) 0.106(5) 0.019(3) 0.005(3) 0.002(2)
C24 0.069(4) 0.062(4) 0.077(4) 0.035(3) -0.015(3) 0.011(3)
C25 0.057(3) 0.034(3) 0.093(4) 0.024(3) 0.022(3) 0.004(2)
C26 0.062(4) 0.047(3) 0.056(3) -0.010(3) 0.006(3) -0.004(3)
C27 0.054(3) 0.045(3) 0.038(2) 0.014(2) 0.014(2) 0.012(2)
C28 0.037(2) 0.037(3) 0.039(2) 0.001(2) 0.008(2) 0.003(2)
C29 0.035(2) 0.049(3) 0.045(3) 0.014(2) 0.015(2) 0.012(2)
C30 0.034(3) 0.067(4) 0.043(3) -0.002(3) 0.015(2) -0.005(2)
C31 0.051(3) 0.041(3) 0.049(3) 0.001(2) 0.026(2) -0.001(2)
C32 0.094(5) 0.080(5) 0.053(3) 0.030(3) 0.017(3) 0.034(4)
C33 0.060(4) 0.064(4) 0.052(3) -0.017(3) 0.010(3) -0.006(3)
C34 0.067(4) 0.082(5) 0.082(4) 0.037(4) 0.026(3) 0.039(4)
C35 0.031(3) 0.131(7) 0.070(4) -0.019(4) 0.012(3) -0.002(3)
C36 0.111(6) 0.045(3) 0.093(5) 0.012(3) 0.055(4) -0.017(4)
C37 0.037(2) 0.036(3) 0.057(3) 0.023(2) 0.011(2) 0.006(2)
C38 0.043(3) 0.035(3) 0.052(3) 0.023(2) -0.002(2) 0.007(2)
C39 0.033(2) 0.030(2) 0.067(3) 0.021(2) 0.002(2) 0.0082(19)
C40 0.035(2) 0.029(2) 0.062(3) 0.020(2) 0.014(2) 0.0065(19)
C41 0.054(3) 0.041(3) 0.069(3) 0.013(3) 0.019(3) 0.007(2)
C42 0.066(4) 0.044(3) 0.070(4) -0.004(3) 0.017(3) -0.001(3)
C43 0.071(4) 0.041(3) 0.083(4) -0.003(3) 0.014(3) -0.015(3)
C44 0.051(3) 0.039(3) 0.075(4) 0.012(3) 0.015(3) -0.004(2)
C45 0.038(2) 0.026(2) 0.061(3) 0.012(2) 0.008(2) 0.0043(19)
C46 0.040(3) 0.029(2) 0.059(3) 0.014(2) 0.004(2) 0.005(2)
C47 0.030(2) 0.040(3) 0.034(2) 0.0119(19) 0.0041(18) 0.0029(18)
C48 0.038(2) 0.038(3) 0.048(3) 0.015(2) 0.006(2) 0.005(2)
C49 0.052(3) 0.055(3) 0.062(3) 0.024(3) 0.009(3) 0.022(3)
C50 0.076(5) 0.107(6) 0.071(4) 0.013(4) -0.027(4) 0.044(4)
C51 0.087(5) 0.096(6) 0.086(5) -0.027(4) -0.054(4) 0.034(4)
C52 0.060(4) 0.055(4) 0.067(4) -0.011(3) -0.028(3) 0.013(3)
C53 0.054(3) 0.049(3) 0.036(2) 0.005(2) 0.005(2) -0.010(2)
C54 0.046(3) 0.046(3) 0.038(2) 0.017(2) 0.005(2) -0.004(2)
C55 0.045(3) 0.046(3) 0.037(2) 0.008(2) 0.010(2) -0.008(2)
C56 0.035(2) 0.069(4) 0.043(3) 0.020(3) 0.006(2) 0.002(2)
C57 0.058(3) 0.047(3) 0.047(3) 0.018(2) 0.017(2) 0.015(3)
C58 0.091(5) 0.073(4) 0.053(3) -0.001(3) 0.006(3) -0.035(4)
C59 0.077(4) 0.079(5) 0.056(3) 0.037(3) 0.000(3) -0.001(3)
C60 0.068(4) 0.070(4) 0.076(4) 0.011(3) 0.016(3) -0.030(3)
C61 0.037(3) 0.118(6) 0.072(4) 0.037(4) 0.010(3) 0.011(3)
C62 0.113(6) 0.052(4) 0.085(4) 0.024(3) 0.047(4) 0.034(4)
C63 0.027(2) 0.046(3) 0.097(4) 0.034(3) 0.010(3) 0.001(2)
C64 0.038(2) 0.032(2) 0.063(3) 0.019(2) -0.004(2) -0.010(2)
C65 0.039(2) 0.028(2) 0.060(3) 0.017(2) 0.003(2) 0.0004(19)
C66 0.046(3) 0.035(3) 0.051(3) 0.020(2) 0.007(2) -0.003(2)
C67 0.046(3) 0.039(3) 0.064(3) 0.019(2) 0.019(3) -0.002(2)
C68 0.027(3) 0.073(4) 0.151(7) 0.047(5) 0.007(3) 0.004(3)
C69 0.081(4) 0.048(3) 0.079(4) 0.020(3) -0.033(4) -0.022(3)
C70 0.057(3) 0.031(3) 0.075(4) 0.011(3) 0.010(3) 0.003(2)
C71 0.065(4) 0.083(5) 0.046(3) 0.032(3) 0.003(3) -0.001(3)
C72 0.101(5) 0.063(4) 0.079(4) 0.026(3) 0.052(4) 0.016(4)

loop_
_atom_type_symbol
_atom_type_description
_atom_type_scat_dispersion_real
_atom_type_scat_dispersion_imag
_atom_type_scat_source
C C 0.0033 0.0016 'International Tables Vol C Tables 4.2.6.8 and 6.1.1.4'
H H 0.0000 0.0000 'International Tables Vol C Tables 4.2.6.8 and 6.1.1.4'
N N 0.0061 0.0033 'International Tables Vol C Tables 4.2.6.8 and 6.1.1.4'
Ru Ru -1.2594 0.8363 'International Tables Vol C Tables 4.2.6.8 and 6.1.1.4'

loop_
_geom_angle_atom_site_label_1
_geom_angle_atom_site_label_2
_geom_angle_atom_site_label_3
_geom_angle
N1 Ru1 C18 151.35(16)
N1 Ru1 C17 161.89(17)
C18 Ru1 C17 38.1(2)
N1 Ru1 C2 96.90(15)
C18 Ru1 C2 103.97(17)
C17 Ru1 C2 90.90(17)
N1 Ru1 C1 86.03(15)
C18 Ru1 C1 122.37(18)
C17 Ru1 C1 90.33(18)
C2 Ru1 C1 37.57(16)
N1 Ru1 C21 124.33(17)
C18 Ru1 C21 63.7(2)
C17 Ru1 C21 38.00(19)
C2 Ru1 C21 114.33(18)
C1 Ru1 C21 92.06(18)
N1 Ru1 C19 116.79(15)
C18 Ru1 C19 38.17(17)
C17 Ru1 C19 62.85(18)
C2 Ru1 C19 141.56(17)
C1 Ru1 C19 152.02(17)
C21 Ru1 C19 62.21(18)
N1 Ru1 C20 105.92(15)
C18 Ru1 C20 62.80(18)
C17 Ru1 C20 62.15(17)
C2 Ru1 C20 150.56(17)
C1 Ru1 C20 124.87(17)
C21 Ru1 C20 36.67(17)
C19 Ru1 C20 36.77(17)
N1 Ru1 Ru2 48.17(9)
C18 Ru1 Ru2 121.38(14)
C17 Ru1 Ru2 149.69(14)
C2 Ru1 Ru2 71.27(12)
C1 Ru1 Ru2 89.72(12)
C21 Ru1 Ru2 172.14(14)
C19 Ru1 Ru2 117.29(13)
C20 Ru1 Ru2 138.14(12)
N1 Ru2 C3 96.86(15)
N1 Ru2 C27 149.26(16)
C3 Ru2 C27 106.29(18)
N1 Ru2 C28 162.07(16)
C3 Ru2 C28 92.43(17)
C27 Ru2 C28 37.86(18)
N1 Ru2 C4 86.39(15)
C3 Ru2 C4 37.65(16)
C27 Ru2 C4 124.23(18)
C28 Ru2 C4 91.74(17)
N1 Ru2 C31 114.50(15)
C3 Ru2 C31 144.15(18)
C27 Ru2 C31 38.36(19)
C28 Ru2 C31 62.81(18)
C4 Ru2 C31 152.60(18)
N1 Ru2 C29 124.22(15)
C3 Ru2 C29 114.36(18)
C27 Ru2 C29 63.60(19)
C28 Ru2 C29 37.94(17)
C4 Ru2 C29 91.63(18)
C31 Ru2 C29 62.31(19)
N1 Ru2 C30 104.48(15)
C3 Ru2 C30 151.28(18)
C27 Ru2 C30 62.6(2)
C28 Ru2 C30 62.19(17)
C4 Ru2 C30 124.2(2)
C31 Ru2 C30 36.3(2)
C29 Ru2 C30 37.12(19)
N1 Ru2 Ru1 47.83(9)
C3 Ru2 Ru1 71.45(12)
C27 Ru2 Ru1 121.52(14)
C28 Ru2 Ru1 150.09(13)
C4 Ru2 Ru1 90.13(12)
C31 Ru2 Ru1 116.90(14)
C29 Ru2 Ru1 171.71(12)
C30 Ru2 Ru1 137.26(14)
N2 Ru3 C53 150.06(18)
N2 Ru3 C38 97.12(16)
C53 Ru3 C38 105.8(2)
N2 Ru3 C54 161.26(15)
C53 Ru3 C54 37.93(18)
C38 Ru3 C54 92.00(19)
N2 Ru3 C37 86.26(16)
C53 Ru3 C37 123.6(2)
C38 Ru3 C37 37.81(17)
C54 Ru3 C37 91.06(19)
N2 Ru3 C55 123.53(15)
C53 Ru3 C55 63.23(18)
C38 Ru3 C55 114.74(19)
C54 Ru3 C55 37.94(17)
C37 Ru3 C55 91.89(19)
N2 Ru3 C57 115.03(16)
C53 Ru3 C57 38.29(19)
C38 Ru3 C57 143.56(19)
C54 Ru3 C57 62.88(19)
C37 Ru3 C57 152.15(19)
C55 Ru3 C57 61.77(19)
N2 Ru3 C56 104.34(15)
C53 Ru3 C56 62.60(19)
C38 Ru3 C56 151.10(19)
C54 Ru3 C56 62.23(18)
C37 Ru3 C56 124.03(19)
C55 Ru3 C56 36.58(19)
C57 Ru3 C56 36.41(19)
N2 Ru3 Ru4 47.95(9)
C53 Ru3 Ru4 122.32(13)
C38 Ru3 Ru4 71.52(13)
C54 Ru3 Ru4 150.71(12)
C37 Ru3 Ru4 90.01(13)
C55 Ru3 Ru4 171.12(12)
C57 Ru3 Ru4 117.43(14)
C56 Ru3 Ru4 137.37(14)
N2 Ru4 C64 150.85(17)
N2 Ru4 C39 96.67(16)
C64 Ru4 C39 104.88(18)
N2 Ru4 C63 161.80(19)
C64 Ru4 C63 38.1(2)
C39 Ru4 C63 91.48(19)
N2 Ru4 C40 86.35(15)
C64 Ru4 C40 122.63(18)
C39 Ru4 C40 37.72(18)
C63 Ru4 C40 90.27(19)
N2 Ru4 C67 123.91(16)
C64 Ru4 C67 63.98(19)
C39 Ru4 C67 114.31(19)
C63 Ru4 C67 38.2(2)
C40 Ru4 C67 91.19(19)
N2 Ru4 C65 115.91(15)
C64 Ru4 C65 38.53(17)
C39 Ru4 C65 142.87(17)
C63 Ru4 C65 63.09(19)
C40 Ru4 C65 151.84(18)
C67 Ru4 C65 62.51(19)
N2 Ru4 C66 105.52(15)
C64 Ru4 C66 62.84(18)
C39 Ru4 C66 150.62(19)
C63 Ru4 C66 62.05(19)
C40 Ru4 C66 123.90(19)
C67 Ru4 C66 36.64(19)
C65 Ru4 C66 36.70(17)
N2 Ru4 Ru3 47.89(9)
C64 Ru4 Ru3 122.03(15)
C39 Ru4 Ru3 70.85(13)
C63 Ru4 Ru3 150.08(16)
C40 Ru4 Ru3 89.71(13)
C67 Ru4 Ru3 171.68(14)
C65 Ru4 Ru3 117.81(13)
C66 Ru4 Ru3 138.53(13)
C11 N1 Ru1 126.4(3)
C11 N1 Ru2 119.0(3)
Ru1 N1 Ru2 84.00(12)
C47 N2 Ru3 118.8(3)
C47 N2 Ru4 123.7(3)
Ru3 N2 Ru4 84.16(11)
C2 C1 C9 120.2(4)
C2 C1 Ru1 70.3(2)
C9 C1 Ru1 119.2(3)
C1 C2 C3 119.2(4)
C1 C2 Ru1 72.1(2)
C3 C2 Ru1 108.4(3)
C4 C3 C2 119.5(4)
C4 C3 Ru2 72.6(2)
C2 C3 Ru2 108.9(3)
C3 C4 C10 120.4(4)
C3 C4 Ru2 69.8(2)
C10 C4 Ru2 118.9(3)
C6 C5 C10 121.0(5)
C7 C6 C5 120.1(5)
C8 C7 C6 119.8(5)
C7 C8 C9 121.5(5)
C10 C9 C8 118.2(4)
C10 C9 C1 119.8(4)
C8 C9 C1 122.1(4)
C9 C10 C5 119.4(4)
C9 C10 C4 119.1(4)
C5 C10 C4 121.5(4)
N1 C11 C12 121.0(4)
N1 C11 C16 120.9(4)
C12 C11 C16 118.1(4)
C11 C12 C13 120.2(5)
C14 C13 C12 120.2(5)
C13 C14 C15 120.0(5)
C14 C15 C16 120.1(5)
C15 C16 C11 121.4(5)
C18 C17 C21 108.6(4)
C18 C17 C23 126.3(5)
C21 C17 C23 124.6(5)
C18 C17 Ru1 70.4(3)
C21 C17 Ru1 72.8(3)
C23 C17 Ru1 128.8(4)
C17 C18 C19 107.4(4)
C17 C18 C24 125.7(5)
C19 C18 C24 126.6(5)
C17 C18 Ru1 71.6(3)
C19 C18 Ru1 73.6(3)
C24 C18 Ru1 125.2(4)
C20 C19 C18 107.9(4)
C20 C19 C25 127.1(4)
C18 C19 C25 123.9(5)
C20 C19 Ru1 73.2(3)
C18 C19 Ru1 68.2(3)
C25 C19 Ru1 133.1(4)
C21 C20 C19 108.5(4)
C21 C20 C26 124.1(5)
C19 C20 C26 127.1(4)
C21 C20 Ru1 69.8(3)
C19 C20 Ru1 70.0(2)
C26 C20 Ru1 130.4(4)
C20 C21 C17 107.5(4)
C20 C21 C22 126.0(5)
C17 C21 C22 126.1(5)
C20 C21 Ru1 73.6(3)
C17 C21 Ru1 69.2(3)
C22 C21 Ru1 128.3(4)
C28 C27 C31 106.9(4)
C28 C27 C32 126.9(5)
C31 C27 C32 126.0(5)
C28 C27 Ru2 71.5(3)
C31 C27 Ru2 72.6(3)
C32 C27 Ru2 125.6(4)
C27 C28 C29 109.0(4)
C27 C28 C33 125.4(5)
C29 C28 C33 125.4(5)
C27 C28 Ru2 70.7(3)
C29 C28 Ru2 72.5(3)
C33 C28 Ru2 127.5(3)
C30 C29 C28 106.7(4)
C30 C29 C34 125.5(5)
C28 C29 C34 127.1(5)
C30 C29 Ru2 72.7(3)
C28 C29 Ru2 69.6(3)
C34 C29 Ru2 129.8(4)
C31 C30 C29 109.1(4)
C31 C30 C35 126.6(6)
C29 C30 C35 124.2(6)
C31 C30 Ru2 70.4(3)
C29 C30 Ru2 70.2(3)
C35 C30 Ru2 128.9(4)
C30 C31 C27 108.3(4)
C30 C31 C36 126.6(5)
C27 C31 C36 124.3(6)
C30 C31 Ru2 73.2(3)
C27 C31 Ru2 69.0(3)
C36 C31 Ru2 131.1(4)
C38 C37 C45 120.7(4)
C38 C37 Ru3 69.3(3)
C45 C37 Ru3 119.4(3)
C37 C38 C39 119.2(4)
C37 C38 Ru3 72.9(3)
C39 C38 Ru3 108.8(3)
C40 C39 C38 119.5(4)
C40 C39 Ru4 72.4(3)
C38 C39 Ru4 108.9(3)
C39 C40 C46 120.8(4)
C39 C40 Ru4 69.9(3)
C46 C40 Ru4 119.4(3)
C42 C41 C46 121.1(5)
C43 C42 C41 120.2(5)
C42 C43 C44 120.2(5)
C43 C44 C45 121.7(5)
C44 C45 C46 118.2(5)
C44 C45 C37 122.7(5)
C46 C45 C37 119.1(4)
C41 C46 C45 118.6(4)
C41 C46 C40 122.4(5)
C45 C46 C40 119.0(4)
C48 C47 N2 122.2(4)
C48 C47 C52 117.7(4)
N2 C47 C52 120.1(4)
C49 C48 C47 122.2(5)
C50 C49 C48 119.7(6)
C49 C50 C51 119.8(6)
C52 C51 C50 120.7(6)
C51 C52 C47 119.9(6)
C54 C53 C57 107.8(4)
C54 C53 C58 126.6(5)
C57 C53 C58 125.1(5)
C54 C53 Ru3 72.6(3)
C57 C53 Ru3 73.3(3)
C58 C53 Ru3 126.2(4)
C53 C54 C55 107.1(4)
C53 C54 C59 126.0(5)
C55 C54 C59 126.7(5)
C53 C54 Ru3 69.5(3)
C55 C54 Ru3 71.8(3)
C59 C54 Ru3 127.6(4)
C56 C55 C54 108.6(4)
C56 C55 C60 125.4(5)
C54 C55 C60 125.6(5)
C56 C55 Ru3 73.8(3)
C54 C55 Ru3 70.3(3)
C60 C55 Ru3 127.8(4)
C57 C56 C55 108.2(4)
C57 C56 C61 126.7(5)
C55 C56 C61 125.0(5)
C57 C56 Ru3 69.9(3)
C55 C56 Ru3 69.6(3)
C61 C56 Ru3 129.2(4)
C56 C57 C53 108.2(5)
C56 C57 C62 125.8(5)
C53 C57 C62 125.3(5)
C56 C57 Ru3 73.7(3)
C53 C57 Ru3 68.4(3)
C62 C57 Ru3 131.6(4)
C64 C63 C67 108.7(4)
C64 C63 C68 124.7(6)
C67 C63 C68 126.2(6)
C64 C63 Ru4 70.1(3)
C67 C63 Ru4 72.5(3)
C68 C63 Ru4 128.4(4)
C63 C64 C65 107.4(4)
C63 C64 C69 126.5(5)
C65 C64 C69 125.7(5)
C63 C64 Ru4 71.8(3)
C65 C64 Ru4 73.7(2)
C69 C64 Ru4 125.4(4)
C66 C65 C64 107.2(4)
C66 C65 C70 127.1(5)
C64 C65 C70 124.5(5)
C66 C65 Ru4 72.9(3)
C64 C65 Ru4 67.8(2)
C70 C65 Ru4 134.1(4)
C65 C66 C67 109.6(4)
C65 C66 C71 126.0(5)
C67 C66 C71 124.3(5)
C65 C66 Ru4 70.4(3)
C67 C66 Ru4 69.9(3)
C71 C66 Ru4 128.9(3)
C66 C67 C63 107.0(5)
C66 C67 C72 126.9(5)
C63 C67 C72 125.5(5)
C66 C67 Ru4 73.5(3)
C63 C67 Ru4 69.3(3)
C72 C67 Ru4 128.7(4)

loop_
_geom_bond_atom_site_label_1
_geom_bond_atom_site_label_2
_geom_bond_distance
Ru1 N1 2.119(3)
Ru1 C18 2.163(5)
Ru1 C17 2.178(5)
Ru1 C2 2.193(4)
Ru1 C1 2.216(4)
Ru1 C21 2.227(5)
Ru1 C19 2.234(5)
Ru1 C20 2.276(4)
Ru1 Ru2 2.8428(9)
Ru2 N1 2.130(3)
Ru2 C3 2.181(4)
Ru2 C27 2.174(5)
Ru2 C28 2.184(4)
Ru2 C4 2.217(4)
Ru2 C31 2.221(5)
Ru2 C29 2.223(5)
Ru2 C30 2.257(5)
Ru3 N2 2.125(3)
Ru3 C53 2.159(5)
Ru3 C38 2.169(5)
Ru3 C54 2.200(5)
Ru3 C37 2.216(5)
Ru3 C55 2.220(5)
Ru3 C57 2.225(5)
Ru3 C56 2.274(5)
Ru3 Ru4 2.8500(8)
Ru4 N2 2.127(3)
Ru4 C64 2.165(4)
Ru4 C39 2.185(5)
Ru4 C63 2.188(5)
Ru4 C40 2.218(5)
Ru4 C67 2.230(5)
Ru4 C65 2.243(5)
Ru4 C66 2.277(5)
N1 C11 1.415(5)
N2 C47 1.405(5)
C1 C2 1.420(6)
C1 C9 1.450(6)
C2 C3 1.445(6)
C3 C4 1.420(6)
C4 C10 1.453(6)
C5 C6 1.381(7)
C5 C10 1.389(7)
C6 C7 1.379(8)
C7 C8 1.376(7)
C8 C9 1.402(6)
C9 C10 1.411(6)
C11 C12 1.392(6)
C11 C16 1.387(6)
C12 C13 1.394(6)
C13 C14 1.369(8)
C14 C15 1.374(9)
C15 C16 1.370(7)
C17 C18 1.416(7)
C17 C21 1.435(7)
C17 C23 1.511(6)
C18 C19 1.439(6)
C18 C24 1.496(7)
C19 C20 1.423(7)
C19 C25 1.508(7)
C20 C21 1.418(7)
C20 C26 1.497(7)
C21 C22 1.499(7)
C27 C28 1.414(7)
C27 C31 1.444(7)
C27 C32 1.497(7)
C28 C29 1.433(6)
C28 C33 1.503(6)
C29 C30 1.426(7)
C29 C34 1.487(8)
C30 C31 1.397(8)
C30 C35 1.508(7)
C31 C36 1.503(8)
C37 C38 1.421(6)
C37 C45 1.459(7)
C38 C39 1.446(7)
C39 C40 1.423(7)
C40 C46 1.450(6)
C41 C42 1.379(7)
C41 C46 1.392(7)
C42 C43 1.369(8)
C43 C44 1.367(8)
C44 C45 1.393(6)
C45 C46 1.426(7)
C47 C48 1.375(7)
C47 C52 1.393(6)
C48 C49 1.370(7)
C49 C50 1.370(9)
C50 C51 1.364(10)
C51 C52 1.392(8)
C53 C54 1.417(7)
C53 C57 1.439(7)
C53 C58 1.509(7)
C54 C55 1.437(6)
C54 C59 1.482(7)
C55 C56 1.411(7)
C55 C60 1.510(7)
C56 C57 1.406(7)
C56 C61 1.499(7)
C57 C62 1.513(8)
C63 C64 1.420(8)
C63 C67 1.446(8)
C63 C68 1.501(7)
C64 C65 1.456(6)
C64 C69 1.497(7)
C65 C66 1.424(7)
C65 C70 1.496(7)
C66 C67 1.418(7)
C66 C71 1.504(7)
C67 C72 1.493(8)
